data_1551611
loop_
_publ_author_name
'GUILLON, Jean'
'RONGA, Luisa'
'MARCHIVIE, Mathieu'
'LISOWSKI, Vincent'

_publ_section_title
;
 Crystal Structure of
 7-Amino-4-iodo-3-propyl-1&lt;i&gt;H&lt;/i&gt;-isochromen-1-one
;
_journal_issue 0
_journal_name_full 'X-ray Structure Analysis Online'
_journal_page_first 45
_journal_paper_doi 10.2116/xraystruct.32.45
_journal_volume 32
_journal_year 2016
_chemical_formula_moiety 'C12 H12 I N O2'
_chemical_formula_sum 'C12 H12 I N O2'
_chemical_formula_weight 329.13
_space_group_crystal_system monoclinic
_space_group_IT_number 14
_space_group_name_Hall '-P 2ybc'
_space_group_name_H-M_alt 'P 1 21/c 1'
_symmetry_space_group_name_Hall '-P 2ybc'
_symmetry_space_group_name_H-M 'P 1 21/c 1'
_atom_sites_solution_hydrogens geom
_atom_sites_solution_primary direct
_audit_creation_date 2016-07-12
_audit_creation_method
;
Olex2 1.2
(compiled Feb 16 2016 13:09:46 for OlexSys, GUI svn.r5155)
;
_cell_angle_alpha 90
_cell_angle_beta 103.301(4)
_cell_angle_gamma 90
_cell_formula_units_Z 4
_cell_length_a 8.4258(8)
_cell_length_b 25.4258(18)
_cell_length_c 5.5515(6)
_cell_measurement_temperature 153(2)
_cell_volume 1157.41(19)
_computing_molecular_graphics 'Olex2 (Dolomanov et al., 2009)'
_computing_publication_material 'Olex2 (Dolomanov et al., 2009)'
_computing_structure_refinement 'ShelXL (Sheldrick, 2015)'
_computing_structure_solution 'ShelXS (Sheldrick, 2008)'
_diffrn_ambient_temperature 153.15
_diffrn_measured_fraction_theta_full 0.949
_diffrn_measured_fraction_theta_max 0.949
_diffrn_radiation_type CuK\a
_diffrn_radiation_wavelength 1.54178
_diffrn_reflns_av_R_equivalents 0.1039
_diffrn_reflns_av_unetI/netI 0.0672
_diffrn_reflns_Laue_measured_fraction_full 0.949
_diffrn_reflns_Laue_measured_fraction_max 0.949
_diffrn_reflns_limit_h_max 10
_diffrn_reflns_limit_h_min -9
_diffrn_reflns_limit_k_max 31
_diffrn_reflns_limit_k_min -30
_diffrn_reflns_limit_l_max 5
_diffrn_reflns_limit_l_min -6
_diffrn_reflns_number 12931
_diffrn_reflns_point_group_measured_fraction_full 0.949
_diffrn_reflns_point_group_measured_fraction_max 0.949
_diffrn_reflns_theta_full 67.679
_diffrn_reflns_theta_max 67.651
_diffrn_reflns_theta_min 3.476
_exptl_absorpt_coefficient_mu 21.623
_exptl_absorpt_correction_T_max 0.4111
_exptl_absorpt_correction_T_min 0.0131
_exptl_absorpt_correction_type psi-scan
_exptl_crystal_colour yellow
_exptl_crystal_colour_primary yellow
_exptl_crystal_density_diffrn 1.889
_exptl_crystal_density_method 'not measured'
_exptl_crystal_description needle
_exptl_crystal_F_000 640
_exptl_crystal_size_max 1.5
_exptl_crystal_size_mid 0.05
_exptl_crystal_size_min 0.05
_refine_diff_density_max 1.417
_refine_diff_density_min -2.022
_refine_diff_density_rms 0.232
_refine_ls_extinction_method none
_refine_ls_goodness_of_fit_ref 1.075
_refine_ls_hydrogen_treatment constr
_refine_ls_matrix_type full
_refine_ls_number_parameters 146
_refine_ls_number_reflns 1997
_refine_ls_number_restraints 0
_refine_ls_restrained_S_all 1.075
_refine_ls_R_factor_all 0.0740
_refine_ls_R_factor_gt 0.0623
_refine_ls_shift/su_max 0.000
_refine_ls_shift/su_mean 0.000
_refine_ls_structure_factor_coef Fsqd
_refine_ls_weighting_details 'w=1/[\s^2^(Fo^2^)+(0.1196P)^2^+0.8497P] where P=(Fo^2^+2Fc^2^)/3'
_refine_ls_weighting_scheme calc
_refine_ls_wR_factor_gt 0.1621
_refine_ls_wR_factor_ref 0.1725
_reflns_Friedel_coverage 0.000
_reflns_number_gt 1893
_reflns_number_total 1997
_reflns_threshold_expression 'I > 2\s(I)'
_cod_data_source_file 32_45_1.txt
_cod_data_source_block cga5
_cod_database_code 1551611
_shelxl_version_number 2013-4
_shelx_space_group_comment
;
The symmetry employed for this shelxl refinement is uniquely defined
by the following loop, which should always be used as a source of
symmetry information in preference to the above space-group names.
They are only intended as comments.
;
_shelx_estimated_absorpt_t_max 0.411
_shelx_estimated_absorpt_t_min 0.013
_olex2_refinement_description
;
1. Fixed Uiso
 At 1.2 times of:
  All C(H) groups, All C(H,H) groups, All N(H,H) groups
 At 1.5 times of:
  All C(H,H,H) groups
2.a Secondary CH2 refined with riding coordinates:
 C14(H14A,H14B), C15(H15A,H15B)
2.b Aromatic/amide H refined with riding coordinates:
 C3(H3), C6(H6), C7(H7)
2.c X=CH2 refined with riding coordinates:
 N1(H1A,H1B)
2.d Idealised Me refined as rotating group:
 C16(H16A,H16B,H16C)
;
_olex2_submission_special_instructions 'No special instructions were received'

loop_
_space_group_symop_operation_xyz
'x, y, z'
'-x, y+1/2, -z+1/2'
'-x, -y, -z'
'x, -y-1/2, z-1/2'

loop_
_atom_site_label
_atom_site_type_symbol
_atom_site_fract_x
_atom_site_fract_y
_atom_site_fract_z
_atom_site_U_iso_or_equiv
_atom_site_adp_type
_atom_site_occupancy
_atom_site_site_symmetry_order
_atom_site_calc_flag
_atom_site_refinement_flags_posn
N1 N -0.3296(5) 0.48729(18) -0.2748(10) 0.0469(12) Uani 1 1 d .
H1A H -0.3148 0.5078 -0.3953 0.056 Uiso 1 1 calc R
H1B H -0.4245 0.4868 -0.2339 0.056 Uiso 1 1 calc R
C2 C -0.2040(6) 0.45576(19) -0.1500(11) 0.0388(11) Uani 1 1 d .
C3 C -0.0516(6) 0.45515(19) -0.2084(10) 0.0388(11) Uani 1 1 d .
H3 H -0.0326 0.4767 -0.3387 0.047 Uiso 1 1 calc R
C4 C 0.0725(6) 0.42338(19) -0.0777(10) 0.0370(11) Uani 1 1 d .
C5 C 0.0481(5) 0.39071(19) 0.1143(10) 0.0340(11) Uani 1 1 d .
C6 C -0.1049(6) 0.3929(2) 0.1760(10) 0.0384(11) Uani 1 1 d .
H6 H -0.1237 0.3720 0.3087 0.046 Uiso 1 1 calc R
C7 C -0.2268(6) 0.4245(2) 0.0482(11) 0.0402(12) Uani 1 1 d .
H7 H -0.3286 0.4254 0.0942 0.048 Uiso 1 1 calc R
C8 C 0.2340(6) 0.4258(2) -0.1321(10) 0.0394(12) Uani 1 1 d .
O9 O 0.3526(4) 0.39371(18) -0.0022(6) 0.0387(10) Uani 1 1 d .
C10 C 0.3248(6) 0.35774(19) 0.1713(10) 0.0354(11) Uani 1 1 d .
C11 C 0.1809(6) 0.35647(18) 0.2326(9) 0.0357(11) Uani 1 1 d .
O12 O 0.2727(5) 0.45440(16) -0.2860(8) 0.0502(10) Uani 1 1 d .
I13 I 0.14887(4) 0.30202(2) 0.50325(7) 0.0379(3) Uani 1 1 d .
C14 C 0.4758(6) 0.32564(19) 0.2743(10) 0.0388(11) Uani 1 1 d .
H14A H 0.5437 0.3247 0.1508 0.047 Uiso 1 1 calc R
H14B H 0.4427 0.2891 0.3000 0.047 Uiso 1 1 calc R
C15 C 0.5788(6) 0.3466(2) 0.5184(11) 0.0424(12) Uani 1 1 d .
H15A H 0.6343 0.3794 0.4870 0.051 Uiso 1 1 calc R
H15B H 0.5070 0.3552 0.6313 0.051 Uiso 1 1 calc R
C16 C 0.7049(9) 0.3066(2) 0.6402(15) 0.0450(15) Uani 1 1 d .
H16A H 0.6498 0.2751 0.6816 0.068 Uiso 1 1 calc GR
H16B H 0.7730 0.3216 0.7917 0.068 Uiso 1 1 calc GR
H16C H 0.7735 0.2972 0.5262 0.068 Uiso 1 1 calc GR

loop_
_atom_site_aniso_label
_atom_site_aniso_U_11
_atom_site_aniso_U_22
_atom_site_aniso_U_33
_atom_site_aniso_U_23
_atom_site_aniso_U_13
_atom_site_aniso_U_12
N1 0.036(2) 0.050(3) 0.052(3) 0.015(2) 0.004(2) 0.0023(19)
C2 0.032(2) 0.034(2) 0.048(3) -0.003(2) 0.002(2) -0.0028(19)
C3 0.042(3) 0.035(2) 0.039(3) -0.001(2) 0.009(2) -0.003(2)
C4 0.036(3) 0.032(2) 0.042(3) 0.001(2) 0.009(2) -0.0029(19)
C5 0.023(2) 0.035(2) 0.042(3) 0.002(2) 0.0017(19) 0.0007(18)
C6 0.036(2) 0.038(2) 0.040(3) 0.008(2) 0.007(2) -0.002(2)
C7 0.029(2) 0.041(3) 0.050(3) 0.002(2) 0.007(2) -0.002(2)
C8 0.033(3) 0.042(3) 0.043(3) 0.002(2) 0.008(2) 0.000(2)
O9 0.032(2) 0.0374(19) 0.050(3) 0.0055(13) 0.015(2) 0.0018(11)
C10 0.033(2) 0.033(2) 0.039(3) 0.004(2) 0.006(2) 0.0014(19)
C11 0.034(2) 0.034(2) 0.037(3) 0.0055(19) 0.004(2) -0.0001(19)
O12 0.046(2) 0.050(2) 0.058(3) 0.009(2) 0.021(2) 0.0018(18)
I13 0.0341(4) 0.0343(4) 0.0456(5) 0.00510(10) 0.0097(3) 0.00260(9)
C14 0.032(2) 0.040(3) 0.043(3) -0.004(2) 0.008(2) 0.005(2)
C15 0.036(3) 0.044(3) 0.046(3) -0.003(2) 0.006(2) 0.002(2)
C16 0.037(3) 0.055(3) 0.038(4) 0.002(2) 0.000(3) 0.002(2)

loop_
_atom_type_symbol
_atom_type_description
_atom_type_scat_dispersion_real
_atom_type_scat_dispersion_imag
_atom_type_scat_source
C C 0.0181 0.0091 'International Tables Vol C Tables 4.2.6.8 and 6.1.1.4'
H H 0.0000 0.0000 'International Tables Vol C Tables 4.2.6.8 and 6.1.1.4'
N N 0.0311 0.0180 'International Tables Vol C Tables 4.2.6.8 and 6.1.1.4'
O O 0.0492 0.0322 'International Tables Vol C Tables 4.2.6.8 and 6.1.1.4'
I I -0.3257 6.8362 'International Tables Vol C Tables 4.2.6.8 and 6.1.1.4'

loop_
_geom_angle_atom_site_label_1
_geom_angle_atom_site_label_2
_geom_angle_atom_site_label_3
_geom_angle
H1A N1 H1B 120.0
C2 N1 H1A 120.0
C2 N1 H1B 120.0
N1 C2 C3 122.0(5)
N1 C2 C7 119.6(5)
C3 C2 C7 118.3(5)
C2 C3 H3 119.7
C4 C3 C2 120.6(5)
C4 C3 H3 119.7
C3 C4 C5 121.2(5)
C3 C4 C8 119.6(5)
C5 C4 C8 119.2(5)
C4 C5 C6 117.6(4)
C4 C5 C11 117.9(5)
C6 C5 C11 124.5(5)
C5 C6 H6 119.4
C7 C6 C5 121.1(5)
C7 C6 H6 119.4
C2 C7 H7 119.4
C6 C7 C2 121.1(5)
C6 C7 H7 119.4
O9 C8 C4 118.1(5)
O12 C8 C4 125.4(5)
O12 C8 O9 116.4(5)
C8 O9 C10 122.8(4)
O9 C10 C14 110.9(4)
C11 C10 O9 120.2(4)
C11 C10 C14 128.8(5)
C5 C11 I13 120.4(4)
C10 C11 C5 121.4(5)
C10 C11 I13 118.1(4)
C10 C14 H14A 108.8
C10 C14 H14B 108.8
C10 C14 C15 113.9(4)
H14A C14 H14B 107.7
C15 C14 H14A 108.8
C15 C14 H14B 108.8
C14 C15 H15A 109.4
C14 C15 H15B 109.4
H15A C15 H15B 108.0
C16 C15 C14 111.0(5)
C16 C15 H15A 109.4
C16 C15 H15B 109.4
C15 C16 H16A 109.5
C15 C16 H16B 109.5
C15 C16 H16C 109.5
H16A C16 H16B 109.5
H16A C16 H16C 109.5
H16B C16 H16C 109.5

loop_
_geom_bond_atom_site_label_1
_geom_bond_atom_site_label_2
_geom_bond_distance
N1 H1A 0.8800
N1 H1B 0.8800
N1 C2 1.380(7)
C2 C3 1.395(8)
C2 C7 1.406(8)
C3 H3 0.9500
C3 C4 1.386(8)
C4 C5 1.403(8)
C4 C8 1.461(8)
C5 C6 1.409(7)
C5 C11 1.450(6)
C6 H6 0.9500
C6 C7 1.367(7)
C7 H7 0.9500
C8 O9 1.361(6)
C8 O12 1.223(7)
O9 C10 1.387(6)
C10 C11 1.333(7)
C10 C14 1.509(6)
C11 I13 2.106(5)
C14 H14A 0.9900
C14 H14B 0.9900
C14 C15 1.527(7)
C15 H15A 0.9900
C15 H15B 0.9900
C15 C16 1.514(8)
C16 H16A 0.9800
C16 H16B 0.9800
C16 H16C 0.9800

loop_
_geom_torsion_atom_site_label_1
_geom_torsion_atom_site_label_2
_geom_torsion_atom_site_label_3
_geom_torsion_atom_site_label_4
_geom_torsion
N1 C2 C3 C4 179.4(5)
N1 C2 C7 C6 -179.9(5)
C2 C3 C4 C5 0.6(8)
C2 C3 C4 C8 -176.3(5)
C3 C2 C7 C6 -2.2(8)
C3 C4 C5 C6 -2.4(7)
C3 C4 C5 C11 176.6(5)
C3 C4 C8 O9 -179.4(5)
C3 C4 C8 O12 0.6(8)
C4 C5 C6 C7 1.9(8)
C4 C5 C11 C10 3.5(8)
C4 C5 C11 I13 -175.3(4)
C4 C8 O9 C10 2.6(8)
C5 C4 C8 O9 3.6(7)
C5 C4 C8 O12 -176.3(6)
C5 C6 C7 C2 0.3(8)
C6 C5 C11 C10 -177.6(5)
C6 C5 C11 I13 3.6(7)
C7 C2 C3 C4 1.7(8)
C8 C4 C5 C6 174.5(5)
C8 C4 C5 C11 -6.5(7)
C8 O9 C10 C11 -5.7(8)
C8 O9 C10 C14 176.7(5)
O9 C10 C11 C5 2.6(8)
O9 C10 C11 I13 -178.6(4)
O9 C10 C14 C15 95.9(5)
C10 C14 C15 C16 167.0(5)
C11 C5 C6 C7 -177.0(5)
C11 C10 C14 C15 -81.3(7)
O12 C8 O9 C10 -177.4(5)
C14 C10 C11 C5 179.6(5)
C14 C10 C11 I13 -1.6(7)
